data_4085798
loop_
_publ_author_name
'Sch\"adle, Christoph'
'Maichle-M\"ossmer, C\"acilia'
'T\"ornroos, Karl W.'
'Anwander, Reiner'

_publ_section_title
;
 Reactivity of Yttrium Methyl Complexes: Hydrido Transfer Capability of
 Selected Alkylalanes
;
_journal_issue 11
_journal_name_full Organometallics
_journal_page_first 2667
_journal_paper_doi 10.1021/acs.organomet.5b00013
_journal_volume 34
_journal_year 2015
_chemical_formula_moiety 'C24 H69 Al3 Si6'
_chemical_formula_sum 'C24 H69 Al3 Si6'
_chemical_formula_weight 607.27
_chemical_name_common HAl(CH2SiMe3)2
_chemical_name_systematic
; 
 ? 
;
_space_group_IT_number 14
_symmetry_cell_setting monoclinic
_symmetry_space_group_name_Hall '-P 2yn'
_symmetry_space_group_name_H-M 'P 1 21/n 1'
_atom_sites_solution_hydrogens geom
_atom_sites_solution_primary direct
_atom_sites_solution_secondary difmap
_audit_creation_method SHELXL-97
_cell_angle_alpha 90.00
_cell_angle_beta 90.492(3)
_cell_angle_gamma 90.00
_cell_formula_units_Z 4
_cell_length_a 11.2113(4)
_cell_length_b 19.4389(5)
_cell_length_c 19.7875(7)
_cell_measurement_reflns_used 24376
_cell_measurement_temperature 173(2)
_cell_measurement_theta_max 54.11
_cell_measurement_theta_min 7.44
_cell_volume 4312.2(2)
_computing_cell_refinement X-Area
_computing_data_collection X-Area
_computing_data_reduction X-Area
_computing_molecular_graphics 'Ortep3, POV-Ray'
_computing_structure_refinement 'SHELXL-97 (Sheldrick, 1997)'
_computing_structure_solution 'SHELXS-97 (Sheldrick, 1990)'
_diffrn_ambient_temperature 173(2)
_diffrn_measured_fraction_theta_full 0.997
_diffrn_measured_fraction_theta_max 0.997
_diffrn_measurement_device_type 'STOE IPDS 2T'
_diffrn_measurement_method 'omega scans'
_diffrn_radiation_monochromator graphite
_diffrn_radiation_source 'fine-focus sealed tube'
_diffrn_radiation_type MoK\a
_diffrn_radiation_wavelength 0.71073
_diffrn_reflns_av_R_equivalents 0.1018
_diffrn_reflns_av_sigmaI/netI 0.0481
_diffrn_reflns_limit_h_max 13
_diffrn_reflns_limit_h_min -13
_diffrn_reflns_limit_k_max 23
_diffrn_reflns_limit_k_min -21
_diffrn_reflns_limit_l_max 23
_diffrn_reflns_limit_l_min -23
_diffrn_reflns_number 55484
_diffrn_reflns_theta_full 25.35
_diffrn_reflns_theta_max 25.35
_diffrn_reflns_theta_min 3.73
_exptl_absorpt_coefficient_mu 0.266
_exptl_absorpt_correction_T_max 1.32604
_exptl_absorpt_correction_T_min 0.67523
_exptl_absorpt_correction_type empirical
_exptl_absorpt_process_details MulAbs
_exptl_crystal_colour colorless
_exptl_crystal_density_diffrn 0.935
_exptl_crystal_density_method 'not measured'
_exptl_crystal_description wedge
_exptl_crystal_F_000 1344
_exptl_crystal_size_max 0.9
_exptl_crystal_size_mid 0.7
_exptl_crystal_size_min 0.40
_refine_diff_density_max 0.609
_refine_diff_density_min -0.355
_refine_diff_density_rms 0.054
_refine_ls_extinction_method none
_refine_ls_goodness_of_fit_ref 1.296
_refine_ls_hydrogen_treatment mixed
_refine_ls_matrix_type full
_refine_ls_number_parameters 350
_refine_ls_number_reflns 7871
_refine_ls_number_restraints 3
_refine_ls_restrained_S_all 1.295
_refine_ls_R_factor_all 0.1008
_refine_ls_R_factor_gt 0.0864
_refine_ls_shift/su_max 0.005
_refine_ls_shift/su_mean 0.000
_refine_ls_structure_factor_coef Fsqd
_refine_ls_weighting_details 'calc w=1/[\s^2^(Fo^2^)+(0.0301P)^2^+4.0871P] where P=(Fo^2^+2Fc^2^)/3'
_refine_ls_weighting_scheme calc
_refine_ls_wR_factor_gt 0.1476
_refine_ls_wR_factor_ref 0.1531
_reflns_number_gt 6797
_reflns_number_total 7871
_reflns_threshold_expression >2sigma(I)
_cod_data_source_file om5b00013_si_002.cif
_cod_data_source_block Compound_1
_cod_depositor_comments 'Adding full bibliography for 4085798--4085801.cif.'
_cod_original_sg_symbol_Hall -P2yn
_cod_original_sg_symbol_H-M P21/n
_cod_database_code 4085798

loop_
_symmetry_equiv_pos_as_xyz
'x, y, z'
'-x+1/2, y+1/2, -z+1/2'
'-x, -y, -z'
'x-1/2, -y-1/2, z-1/2'

loop_
_atom_site_label
_atom_site_type_symbol
_atom_site_fract_x
_atom_site_fract_y
_atom_site_fract_z
_atom_site_U_iso_or_equiv
_atom_site_adp_type
_atom_site_occupancy
_atom_site_symmetry_multiplicity
_atom_site_calc_flag
_atom_site_refinement_flags
_atom_site_disorder_assembly
_atom_site_disorder_group
C1 C 0.5309(3) 0.6329(2) 0.08553(18) 0.0469(9) Uani 1 1 d . . .
H1A H 0.4741 0.6683 0.0693 0.056 Uiso 1 1 calc R . .
H1B H 0.5701 0.6133 0.0452 0.056 Uiso 1 1 calc R . .
C2 C 0.3254(6) 0.5300(4) 0.0685(3) 0.131(3) Uani 1 1 d . . .
H2A H 0.2678 0.5667 0.0587 0.196 Uiso 1 1 calc R . .
H2B H 0.2844 0.4915 0.0902 0.196 Uiso 1 1 calc R . .
H2C H 0.3615 0.5144 0.0263 0.196 Uiso 1 1 calc R . .
C3 C 0.3717(4) 0.5961(3) 0.2043(2) 0.0764(14) Uani 1 1 d . . .
H3A H 0.4331 0.6090 0.2374 0.115 Uiso 1 1 calc R . .
H3B H 0.3209 0.5600 0.2233 0.115 Uiso 1 1 calc R . .
H3C H 0.3229 0.6364 0.1932 0.115 Uiso 1 1 calc R . .
C5 C 0.7864(3) 0.6350(2) 0.18567(19) 0.0530(10) Uani 1 1 d . . .
H5A H 0.8171 0.6679 0.2199 0.064 Uiso 1 1 calc R . .
H5B H 0.7557 0.5946 0.2104 0.064 Uiso 1 1 calc R . .
C6 C 1.0066(4) 0.5410(3) 0.1815(2) 0.0761(14) Uani 1 1 d . . .
H6A H 1.0372 0.5615 0.2234 0.114 Uiso 1 1 calc R . .
H6B H 1.0736 0.5265 0.1534 0.114 Uiso 1 1 calc R . .
H6C H 0.9571 0.5010 0.1922 0.114 Uiso 1 1 calc R . .
C7 C 1.0085(5) 0.6819(3) 0.1145(3) 0.0887(17) Uani 1 1 d . . .
H7A H 0.9627 0.7141 0.0864 0.133 Uiso 1 1 calc R . .
H7B H 1.0795 0.6669 0.0900 0.133 Uiso 1 1 calc R . .
H7C H 1.0329 0.7047 0.1566 0.133 Uiso 1 1 calc R . .
C8 C 0.8628(4) 0.5653(2) 0.0541(2) 0.0620(11) Uani 1 1 d . . .
H8A H 0.8091 0.5270 0.0643 0.093 Uiso 1 1 calc R . .
H8B H 0.9317 0.5481 0.0291 0.093 Uiso 1 1 calc R . .
H8C H 0.8202 0.5995 0.0265 0.093 Uiso 1 1 calc R . .
C9 C 0.8205(3) 0.88212(19) 0.0997(2) 0.0495(9) Uani 1 1 d . A .
H9A H 0.8501 0.8659 0.1443 0.059 Uiso 1 1 calc R . .
H9B H 0.8820 0.8702 0.0661 0.059 Uiso 1 1 calc R . .
C10A C 0.800(2) 1.0179(12) 0.0193(7) 0.104(6) Uani 0.59(5) 1 d PD A 1
H10A H 0.7939 1.0679 0.0244 0.156 Uiso 0.59(5) 1 calc PR A 1
H10B H 0.7288 1.0007 -0.0046 0.156 Uiso 0.59(5) 1 calc PR A 1
H10C H 0.8711 1.0065 -0.0067 0.156 Uiso 0.59(5) 1 calc PR A 1
C11A C 0.676(2) 1.003(2) 0.1500(14) 0.089(7) Uani 0.59(5) 1 d PD A 1
H11A H 0.6785 0.9829 0.1953 0.134 Uiso 0.59(5) 1 calc PR A 1
H11B H 0.6048 0.9876 0.1258 0.134 Uiso 0.59(5) 1 calc PR A 1
H11C H 0.6743 1.0537 0.1540 0.134 Uiso 0.59(5) 1 calc PR A 1
C12A C 0.9445(18) 1.0152(11) 0.1491(9) 0.080(5) Uani 0.59(5) 1 d PD A 1
H12A H 0.9489 0.9966 0.1951 0.121 Uiso 0.59(5) 1 calc PR A 1
H12B H 0.9368 1.0654 0.1511 0.121 Uiso 0.59(5) 1 calc PR A 1
H12C H 1.0173 1.0031 0.1247 0.121 Uiso 0.59(5) 1 calc PR A 1
C10B C 0.737(7) 1.0062(18) 0.0220(15) 0.18(2) Uani 0.41(5) 1 d PD A 2
H10D H 0.6591 0.9839 0.0171 0.273 Uiso 0.41(5) 1 calc PR A 2
H10E H 0.7877 0.9933 -0.0161 0.273 Uiso 0.41(5) 1 calc PR A 2
H10F H 0.7267 1.0562 0.0227 0.273 Uiso 0.41(5) 1 calc PR A 2
C11B C 0.703(4) 1.004(3) 0.169(2) 0.087(10) Uani 0.41(5) 1 d PD A 2
H11D H 0.6246 0.9835 0.1599 0.131 Uiso 0.41(5) 1 calc PR A 2
H11E H 0.6953 1.0545 0.1692 0.131 Uiso 0.41(5) 1 calc PR A 2
H11F H 0.7317 0.9889 0.2136 0.131 Uiso 0.41(5) 1 calc PR A 2
C12B C 0.953(3) 1.0165(18) 0.114(4) 0.16(2) Uani 0.41(5) 1 d PD A 2
H12D H 0.9435 1.0666 0.1150 0.244 Uiso 0.41(5) 1 calc PR A 2
H12E H 1.0034 1.0039 0.0754 0.244 Uiso 0.41(5) 1 calc PR A 2
H12F H 0.9894 1.0005 0.1558 0.244 Uiso 0.41(5) 1 calc PR A 2
C13 C 0.5883(4) 0.8344(2) -0.00656(18) 0.0578(11) Uani 1 1 d . . .
H13A H 0.5147 0.8070 -0.0008 0.069 Uiso 1 1 calc R . .
H13B H 0.5634 0.8828 -0.0136 0.069 Uiso 1 1 calc R . .
C14 C 0.8082(5) 0.8471(3) -0.0962(3) 0.109(2) Uani 1 1 d . . .
H14A H 0.7980 0.8971 -0.0944 0.163 Uiso 1 1 calc R . .
H14B H 0.8413 0.8341 -0.1401 0.163 Uiso 1 1 calc R . .
H14C H 0.8628 0.8324 -0.0601 0.163 Uiso 1 1 calc R . .
C15 C 0.6851(4) 0.7102(2) -0.0809(2) 0.0721(13) Uani 1 1 d . . .
H15A H 0.7420 0.6996 -0.0445 0.108 Uiso 1 1 calc R . .
H15B H 0.7168 0.6939 -0.1241 0.108 Uiso 1 1 calc R . .
H15C H 0.6090 0.6874 -0.0719 0.108 Uiso 1 1 calc R . .
C16 C 0.5688(6) 0.8267(3) -0.1610(2) 0.103(2) Uani 1 1 d . . .
H16A H 0.4921 0.8026 -0.1585 0.155 Uiso 1 1 calc R . .
H16B H 0.6106 0.8125 -0.2020 0.155 Uiso 1 1 calc R . .
H16C H 0.5550 0.8764 -0.1622 0.155 Uiso 1 1 calc R . .
C17 C 0.6920(4) 0.8318(2) 0.2808(2) 0.0585(11) Uani 1 1 d . . .
H17A H 0.7657 0.8129 0.2607 0.070 Uiso 1 1 calc R . .
H17B H 0.7003 0.8824 0.2819 0.070 Uiso 1 1 calc R . .
C18 C 0.5596(6) 0.8443(4) 0.4139(3) 0.112(2) Uani 1 1 d . . .
H18A H 0.4838 0.8357 0.3903 0.168 Uiso 1 1 calc R . .
H18B H 0.5750 0.8939 0.4150 0.168 Uiso 1 1 calc R . .
H18C H 0.5551 0.8267 0.4602 0.168 Uiso 1 1 calc R . .
C19 C 0.8217(6) 0.8158(4) 0.4179(3) 0.115(2) Uani 1 1 d . . .
H19A H 0.8191 0.7898 0.4603 0.172 Uiso 1 1 calc R . .
H19B H 0.8293 0.8650 0.4279 0.172 Uiso 1 1 calc R . .
H19C H 0.8903 0.8007 0.3913 0.172 Uiso 1 1 calc R . .
C20 C 0.6547(6) 0.7069(2) 0.3685(3) 0.0923(18) Uani 1 1 d . . .
H20A H 0.7197 0.6836 0.3450 0.138 Uiso 1 1 calc R . .
H20B H 0.5789 0.6972 0.3453 0.138 Uiso 1 1 calc R . .
H20C H 0.6508 0.6902 0.4152 0.138 Uiso 1 1 calc R . .
C21 C 0.3916(4) 0.8197(2) 0.2445(2) 0.0623(12) Uani 1 1 d . . .
H21A H 0.3618 0.7740 0.2584 0.075 Uiso 1 1 calc R . .
H21B H 0.3890 0.8495 0.2851 0.075 Uiso 1 1 calc R . .
C22 C 0.3241(5) 0.9450(2) 0.1629(3) 0.0851(16) Uani 1 1 d . . .
H22A H 0.3327 0.9713 0.2050 0.128 Uiso 1 1 calc R . .
H22B H 0.2622 0.9662 0.1345 0.128 Uiso 1 1 calc R . .
H22C H 0.4001 0.9452 0.1388 0.128 Uiso 1 1 calc R . .
C23 C 0.1287(4) 0.8544(3) 0.2200(3) 0.0738(14) Uani 1 1 d . . .
H23A H 0.1070 0.8071 0.2319 0.111 Uiso 1 1 calc R . .
H23B H 0.0712 0.8724 0.1869 0.111 Uiso 1 1 calc R . .
H23C H 0.1279 0.8832 0.2606 0.111 Uiso 1 1 calc R . .
C24 C 0.2804(4) 0.8037(3) 0.1037(2) 0.0797(15) Uani 1 1 d . . .
H24A H 0.3574 0.8086 0.0812 0.119 Uiso 1 1 calc R . .
H24B H 0.2166 0.8202 0.0737 0.119 Uiso 1 1 calc R . .
H24C H 0.2668 0.7552 0.1146 0.119 Uiso 1 1 calc R . .
Al1 Al 0.65203(9) 0.67833(5) 0.13979(5) 0.0394(3) Uani 1 1 d . . .
Al2 Al 0.67788(10) 0.83023(6) 0.07766(5) 0.0424(3) Uani 1 1 d . . .
Al3 Al 0.55753(10) 0.80855(6) 0.22139(5) 0.0446(3) Uani 1 1 d . . .
Si1 Si 0.44410(11) 0.56348(7) 0.12628(6) 0.0622(4) Uani 1 1 d . . .
Si2 Si 0.91471(9) 0.60608(6) 0.13449(6) 0.0491(3) Uani 1 1 d . . .
Si3 Si 0.80972(11) 0.97746(6) 0.10327(6) 0.0543(3) Uani 1 1 d . . .
Si4 Si 0.66155(11) 0.80466(7) -0.08518(5) 0.0575(3) Uani 1 1 d . . .
Si5 Si 0.68184(11) 0.80040(6) 0.36871(6) 0.0545(3) Uani 1 1 d . . .
Si6 Si 0.28125(10) 0.85520(6) 0.18278(6) 0.0513(3) Uani 1 1 d . . .
C4 C 0.5468(6) 0.4907(3) 0.1465(4) 0.118(3) Uani 1 1 d . . .
H4A H 0.5880 0.4762 0.1054 0.176 Uiso 1 1 calc R . .
H4B H 0.5008 0.4520 0.1644 0.176 Uiso 1 1 calc R . .
H4C H 0.6057 0.5056 0.1804 0.176 Uiso 1 1 calc R . .
H1 H 0.704(5) 0.746(3) 0.095(3) 0.141 Uiso 1 1 d . . .
H2 H 0.578(5) 0.841(3) 0.140(3) 0.141 Uiso 1 1 d . . .
H3 H 0.574(5) 0.727(3) 0.196(3) 0.141 Uiso 1 1 d . . .

loop_
_atom_site_aniso_label
_atom_site_aniso_U_11
_atom_site_aniso_U_22
_atom_site_aniso_U_33
_atom_site_aniso_U_23
_atom_site_aniso_U_13
_atom_site_aniso_U_12
C1 0.049(2) 0.052(2) 0.039(2) -0.0044(17) -0.0007(16) -0.0073(18)
C2 0.116(5) 0.185(7) 0.091(4) -0.055(5) 0.023(4) -0.098(5)
C3 0.080(3) 0.090(4) 0.060(3) -0.006(3) 0.025(2) -0.014(3)
C5 0.051(2) 0.067(3) 0.041(2) -0.0057(19) -0.0056(17) 0.011(2)
C6 0.061(3) 0.097(4) 0.070(3) -0.004(3) -0.005(2) 0.027(3)
C7 0.089(4) 0.081(4) 0.097(4) -0.019(3) 0.019(3) -0.028(3)
C8 0.062(3) 0.073(3) 0.052(2) -0.016(2) 0.000(2) 0.005(2)
C9 0.051(2) 0.043(2) 0.055(2) 0.0018(18) 0.0067(18) -0.0034(18)
C10A 0.207(16) 0.064(11) 0.040(6) 0.020(5) -0.016(7) -0.018(9)
C11A 0.087(9) 0.056(8) 0.125(18) -0.034(13) 0.026(10) -0.006(8)
C12A 0.083(10) 0.046(6) 0.112(10) 0.003(6) -0.034(8) -0.011(6)
C10B 0.38(7) 0.036(10) 0.13(2) 0.008(11) -0.06(3) 0.00(3)
C11B 0.11(2) 0.069(12) 0.084(15) -0.030(13) 0.032(14) -0.027(16)
C12B 0.072(13) 0.070(13) 0.35(6) -0.02(3) 0.04(2) -0.038(10)
C13 0.059(2) 0.077(3) 0.038(2) 0.001(2) 0.0041(18) 0.006(2)
C14 0.116(5) 0.131(5) 0.080(4) -0.025(4) 0.055(4) -0.045(4)
C15 0.084(3) 0.080(3) 0.052(3) 0.003(2) 0.008(2) 0.013(3)
C16 0.155(6) 0.113(5) 0.041(3) 0.007(3) -0.013(3) 0.038(4)
C17 0.068(3) 0.059(3) 0.048(2) 0.003(2) -0.005(2) -0.011(2)
C18 0.148(6) 0.143(6) 0.045(3) -0.008(3) 0.005(3) 0.050(5)
C19 0.118(5) 0.136(6) 0.089(4) 0.026(4) -0.046(4) -0.041(4)
C20 0.136(5) 0.061(3) 0.080(4) 0.017(3) -0.008(3) -0.024(3)
C21 0.057(2) 0.082(3) 0.048(2) 0.008(2) 0.0120(19) 0.021(2)
C22 0.087(4) 0.063(3) 0.104(4) 0.011(3) -0.031(3) -0.006(3)
C23 0.055(3) 0.092(4) 0.074(3) -0.002(3) 0.000(2) 0.021(3)
C24 0.073(3) 0.103(4) 0.063(3) -0.021(3) 0.003(2) -0.024(3)
Al1 0.0417(6) 0.0402(6) 0.0364(6) -0.0022(5) 0.0008(4) 0.0006(5)
Al2 0.0461(6) 0.0467(6) 0.0345(6) -0.0002(5) 0.0047(5) 0.0001(5)
Al3 0.0506(6) 0.0493(7) 0.0338(6) 0.0007(5) 0.0052(5) 0.0101(5)
Si1 0.0663(8) 0.0638(8) 0.0569(7) -0.0140(6) 0.0181(6) -0.0243(6)
Si2 0.0415(6) 0.0586(7) 0.0472(6) -0.0075(5) -0.0017(5) 0.0017(5)
Si3 0.0659(7) 0.0438(6) 0.0534(7) 0.0026(5) 0.0061(5) -0.0039(5)
Si4 0.0716(8) 0.0674(8) 0.0337(6) 0.0021(5) 0.0067(5) -0.0011(6)
Si5 0.0651(7) 0.0512(7) 0.0470(6) 0.0012(5) -0.0068(5) -0.0052(6)
Si6 0.0509(6) 0.0533(7) 0.0497(6) -0.0014(5) -0.0025(5) 0.0050(5)
C4 0.143(6) 0.053(3) 0.158(6) 0.022(4) 0.074(5) -0.004(3)

loop_
_atom_type_symbol
_atom_type_description
_atom_type_scat_dispersion_real
_atom_type_scat_dispersion_imag
_atom_type_scat_source
C C 0.0033 0.0016 'International Tables Vol C Tables 4.2.6.8 and 6.1.1.4'
H H 0.0000 0.0000 'International Tables Vol C Tables 4.2.6.8 and 6.1.1.4'
Al Al 0.0645 0.0514 'International Tables Vol C Tables 4.2.6.8 and 6.1.1.4'
Si Si 0.0817 0.0704 'International Tables Vol C Tables 4.2.6.8 and 6.1.1.4'

loop_
_geom_angle_atom_site_label_1
_geom_angle_atom_site_label_2
_geom_angle_atom_site_label_3
_geom_angle
Si1 C1 Al1 117.3(2)
Si2 C5 Al1 118.6(2)
Si3 C9 Al2 118.3(2)
Si4 C13 Al2 118.5(2)
Si5 C17 Al3 115.9(2)
Si6 C21 Al3 121.5(2)
C1 Al1 C5 126.75(18)
C9 Al2 C13 126.32(19)
C21 Al3 C17 124.79(19)
C1 Si1 C3 110.3(2)
C1 Si1 C2 111.2(3)
C3 Si1 C2 108.2(3)
C1 Si1 C4 108.7(2)
C3 Si1 C4 110.7(3)
C2 Si1 C4 107.6(4)
C5 Si2 C7 108.6(2)
C5 Si2 C8 110.92(19)
C7 Si2 C8 109.2(2)
C5 Si2 C6 111.1(2)
C7 Si2 C6 109.4(3)
C8 Si2 C6 107.6(2)
C12B Si3 C11A 124.1(19)
C12B Si3 C10A 88(2)
C11A Si3 C10A 107.1(12)
C12B Si3 C11B 112.7(18)
C11A Si3 C11B 15.0(19)
C10A Si3 C11B 119(2)
C12B Si3 C9 111.7(12)
C11A Si3 C9 110.3(12)
C10A Si3 C9 113.3(7)
C11B Si3 C9 110.4(18)
C12B Si3 C10B 110.7(14)
C11A Si3 C10B 90(2)
C10A Si3 C10B 23(2)
C11B Si3 C10B 103.9(18)
C9 Si3 C10B 107.0(11)
C12B Si3 C12A 22(2)
C11A Si3 C12A 107.5(9)
C10A Si3 C12A 107.9(8)
C11B Si3 C12A 94.1(15)
C9 Si3 C12A 110.5(6)
C10B Si3 C12A 129.0(19)
C14 Si4 C15 108.6(3)
C14 Si4 C13 111.1(2)
C15 Si4 C13 109.5(2)
C14 Si4 C16 107.0(3)
C15 Si4 C16 109.9(3)
C13 Si4 C16 110.7(2)
C20 Si5 C17 109.6(2)
C20 Si5 C18 109.4(3)
C17 Si5 C18 110.7(2)
C20 Si5 C19 107.3(3)
C17 Si5 C19 112.3(2)
C18 Si5 C19 107.3(3)
C22 Si6 C24 109.2(3)
C22 Si6 C21 108.4(2)
C24 Si6 C21 110.6(2)
C22 Si6 C23 109.3(3)
C24 Si6 C23 109.2(2)
C21 Si6 C23 110.1(2)

loop_
_geom_bond_atom_site_label_1
_geom_bond_atom_site_label_2
_geom_bond_distance
C1 Si1 1.853(4)
C1 Al1 1.937(4)
C2 Si1 1.864(6)
C3 Si1 1.861(4)
C5 Si2 1.853(4)
C5 Al1 1.944(4)
C6 Si2 1.874(5)
C7 Si2 1.855(5)
C8 Si2 1.866(4)
C9 Si3 1.859(4)
C9 Al2 1.938(4)
C10A Si3 1.841(14)
C11A Si3 1.84(2)
C12A Si3 1.903(16)
C10B Si3 1.88(3)
C11B Si3 1.86(3)
C12B Si3 1.78(3)
C13 Si4 1.858(4)
C13 Al2 1.940(4)
C14 Si4 1.854(5)
C15 Si4 1.856(5)
C16 Si4 1.867(5)
C17 Si5 1.848(4)
C17 Al3 1.957(4)
C18 Si5 1.852(6)
C19 Si5 1.862(5)
C20 Si5 1.843(5)
C21 Si6 1.863(4)
C21 Al3 1.932(4)
C22 Si6 1.854(5)
C23 Si6 1.868(4)
C24 Si6 1.857(5)
Si1 C4 1.866(6)
